data_2021393
loop_
_publ_author_name
'Parbhakar, Swati'
'Kaushik, Reetam'
'Hussain, Firasat'

_publ_section_title
;
 Synthesis and characterization of self-assembled inorganic--organic
 hybrid arsenotungstates
;
_journal_coeditor_code JR3013
_journal_issue 12
_journal_name_full 'Acta Crystallographica Section C Structural Chemistry'
_journal_paper_doi 10.1107/S2053229618014171
_journal_volume 74
_journal_year 2018
_chemical_formula_iupac
;
K2 {[Cu2 (H2 O) (C12 H8 N2)2 (C2 H3 O2)2]4 [Tb2 (H2 O)2 (C2 H3 O2)2 
(As W11 O39)2]}, 22H2 O1
;
_chemical_formula_moiety 'C116 H92 As2 Cu8 K2 N16 O110 Tb2 W22, 16(O)'
_chemical_formula_sum 'C116 H92 As2 Cu8 K2 N16 O126 Tb2 W22'
_chemical_formula_weight 8824.95
_space_group_crystal_system monoclinic
_space_group_IT_number 15
_space_group_name_Hall '-I 2ya'
_space_group_name_H-M_alt 'I 1 2/a 1'
_symmetry_space_group_name_Hall '-I 2ya'
_symmetry_space_group_name_H-M 'I 1 2/a 1'
_atom_sites_solution_hydrogens geom
_audit_creation_date 2018-05-09
_audit_creation_method
;
OLEX2 1.2
(compiled 2018.04.26 svn.r3504 for OlexSys, GUI svn.r5492)
;
_cell_angle_alpha 90
_cell_angle_beta 108.235(3)
_cell_angle_gamma 90
_cell_formula_units_Z 4
_cell_length_a 30.4415(7)
_cell_length_b 14.0792(3)
_cell_length_c 48.0609(14)
_cell_measurement_reflns_used 27392
_cell_measurement_temperature 133(11)
_cell_measurement_theta_max 28.5260
_cell_measurement_theta_min 3.1420
_cell_volume 19564.1(9)
_computing_cell_refinement
;
CrysAlis PRO (Agilent, 2013)
;
_computing_data_collection
;
CrysAlis PRO (Agilent, 2013)
;
_computing_data_reduction
;
CrysAlis PRO (Agilent, 2013)
;
_computing_molecular_graphics
;
OLEX2 (Dolomanov <i>et al.</i>,  2009)
;
_computing_publication_material
;
OLEX2 (Dolomanov <i>et al.</i>,  2009)
;
_computing_structure_refinement
;
SHELXL2017 (Sheldrick, 2015)
;
_diffrn_ambient_temperature 133(11)
_diffrn_detector_area_resol_mean 15.9853
_diffrn_measured_fraction_theta_full 0.998
_diffrn_measured_fraction_theta_max 0.998
_diffrn_measurement_device_type 'Agulent Xcalibur Sapphire3'
_diffrn_measurement_method '\w scans'
_diffrn_radiation_type MoK\a
_diffrn_radiation_wavelength 0.71073
_diffrn_reflns_av_R_equivalents 0.0971
_diffrn_reflns_av_unetI/netI 0.0640
_diffrn_reflns_Laue_measured_fraction_full 0.998
_diffrn_reflns_Laue_measured_fraction_max 0.998
_diffrn_reflns_limit_h_max 37
_diffrn_reflns_limit_h_min -37
_diffrn_reflns_limit_k_max 17
_diffrn_reflns_limit_k_min -17
_diffrn_reflns_limit_l_max 58
_diffrn_reflns_limit_l_min -58
_diffrn_reflns_number 130000
_diffrn_reflns_point_group_measured_fraction_full 0.998
_diffrn_reflns_point_group_measured_fraction_max 0.998
_diffrn_reflns_theta_full 25.242
_diffrn_reflns_theta_max 25.681
_diffrn_reflns_theta_min 2.825
_diffrn_source 'Enhance (Mo) X-ray Source'
_exptl_absorpt_coefficient_mu 14.921
_exptl_absorpt_correction_T_max 1.00000
_exptl_absorpt_correction_T_min 0.33612
_exptl_absorpt_correction_type multi-scan
_exptl_absorpt_process_details
;
(CrysAlis PRO; Agilent, 2013)
;
_exptl_crystal_colour Blue
_exptl_crystal_density_diffrn 2.996
_exptl_crystal_description Block
_exptl_crystal_F_000 16008
_exptl_crystal_size_max 0.09
_exptl_crystal_size_mid 0.07
_exptl_crystal_size_min 0.01
_refine_diff_density_max 3.373
_refine_diff_density_min -1.279
_refine_diff_density_rms 0.314
_refine_ls_extinction_coef 0.0000070(6)
_refine_ls_extinction_expression Fc^*^=kFc[1+0.001xFc^2^\l^3^/sin(2\q)]^-1/4^
_refine_ls_extinction_method
;
SHELXL2017 (Sheldrick, 2015)
;
_refine_ls_goodness_of_fit_ref 1.058
_refine_ls_hydrogen_treatment constr
_refine_ls_matrix_type full
_refine_ls_number_parameters 683
_refine_ls_number_reflns 18532
_refine_ls_number_restraints 0
_refine_ls_restrained_S_all 1.058
_refine_ls_R_factor_all 0.0670
_refine_ls_R_factor_gt 0.0463
_refine_ls_shift/su_max 0.001
_refine_ls_shift/su_mean 0.000
_refine_ls_structure_factor_coef Fsqd
_refine_ls_weighting_details 'w=1/[\s^2^(Fo^2^)+(0.0224P)^2^+707.2657P] where P=(Fo^2^+2Fc^2^)/3'
_refine_ls_weighting_scheme calc
_refine_ls_wR_factor_gt 0.0897
_refine_ls_wR_factor_ref 0.0977
_reflns_Friedel_coverage 0.000
_reflns_number_gt 14576
_reflns_number_total 18532
_reflns_threshold_expression 'I > 2\s(I)'
_cod_data_source_file jr3013sup1.cif
_cod_data_source_block fhsp22a
_cod_database_code 2021393
_publcif_datablock.id {9a6078d6-f7c6-4c43-87e8-ff3065298a90}

_shelx_shelxl_version_number 2017/1
_shelx_space_group_comment
;
The symmetry employed for this shelxl refinement is uniquely defined
by the following loop, which should always be used as a source of
symmetry information in preference to the above space-group names.
They are only intended as comments.
;
_exptl_absorpt_special_details
;
CrysAlisPro, Agilent Technologies,
Version 1.171.36.32 (release 02-08-2013 CrysAlis171 .NET)
(compiled Aug  2 2013,16:46:58)
Empirical absorption correction using spherical harmonics,
implemented in SCALE3 ABSPACK scaling algorithm.
;
_olex2_refinement_description
;
1. Fixed Uiso
 At 1.2 times of:
  All C(H) groups, All C(H,H) groups
 At 1.5 times of:
  All C(H,H,H) groups
2. Others
 Fixed Sof: K1(0.4) K2(0.6)
3.a Secondary CH2 refined with riding coordinates:
 C56(H56A,H56B)
3.b Aromatic/amide H refined with riding coordinates:
 C1(H1), C2(H2), C3(H3), C5(H5), C6(H6), C8(H8), C9(H9), C10(H10), C13(H13),
 C14(H14), C15(H15), C17(H17), C18(H18), C20(H20), C21(H21), C22(H22), C29(H29),
  C30(H30), C31(H31), C33(H33), C34(H34), C36(H36), C37(H37), C38(H38),
 C41(H41), C42(H42), C43(H43), C45(H45), C46(H46), C48(H48), C49(H49), C50(H50)
3.c Idealised Me refined as rotating group:
 C26(H26A,H26B,H26C), C28(H28A,H28B,H28C), C54(H54A,H54B,H54C), C58(H58A,H58B,
 H58C)
;
_olex2_submission_special_instructions 'No special instructions were received'

loop_
_space_group_symop_operation_xyz
'x, y, z'
'-x+1/2, y, -z'
'x+1/2, y+1/2, z+1/2'
'-x+1, y+1/2, -z+1/2'
'-x, -y, -z'
'x-1/2, -y, z'
'-x+1/2, -y+1/2, -z+1/2'
'x, -y+1/2, z+1/2'

loop_
_atom_site_label
_atom_site_type_symbol
_atom_site_fract_x
_atom_site_fract_y
_atom_site_fract_z
_atom_site_U_iso_or_equiv
_atom_site_adp_type
_atom_site_occupancy
_atom_site_site_symmetry_order
_atom_site_calc_flag
_atom_site_refinement_flags_posn
_atom_site_refinement_flags_adp
_atom_site_refinement_flags_occupancy
C1 C 0.1011(4) 1.1969(9) 0.1273(3) 0.016(3) Uiso 1 1 d . . .
H1 H 0.123951 1.205143 0.118429 0.020 Uiso 1 1 calc R . .
C2 C 0.1133(5) 1.2033(9) 0.1579(3) 0.022(3) Uiso 1 1 d . . .
H2 H 0.143624 1.216781 0.168936 0.027 Uiso 1 1 calc R . .
C3 C 0.0812(5) 1.1898(9) 0.1710(3) 0.026(3) Uiso 1 1 d . . .
H3 H 0.088952 1.193487 0.191317 0.031 Uiso 1 1 calc R . .
C4 C 0.0356(5) 1.1702(10) 0.1539(3) 0.026(3) Uiso 1 1 d . . .
C5 C -0.0027(5) 1.1580(10) 0.1665(4) 0.034(4) Uiso 1 1 d . . .
H5 H 0.003133 1.161554 0.186687 0.041 Uiso 1 1 calc R . .
C6 C -0.0458(5) 1.1418(11) 0.1487(3) 0.035(4) Uiso 1 1 d . . .
H6 H -0.069527 1.132540 0.156714 0.042 Uiso 1 1 calc R . .
C7 C -0.0561(5) 1.1384(10) 0.1172(3) 0.027(3) Uiso 1 1 d . . .
C8 C -0.1010(5) 1.1261(11) 0.0974(4) 0.036(4) Uiso 1 1 d . . .
H8 H -0.126450 1.120704 0.104086 0.043 Uiso 1 1 calc R . .
C9 C -0.1063(5) 1.1221(10) 0.0682(3) 0.032(4) Uiso 1 1 d . . .
H9 H -0.135361 1.111325 0.054734 0.039 Uiso 1 1 calc R . .
C10 C -0.0685(4) 1.1342(9) 0.0587(3) 0.022(3) Uiso 1 1 d . . .
H10 H -0.073087 1.132742 0.038692 0.026 Uiso 1 1 calc R . .
C11 C -0.0199(4) 1.1506(9) 0.1057(3) 0.021(3) Uiso 1 1 d . . .
C12 C 0.0261(4) 1.1663(9) 0.1240(3) 0.019(3) Uiso 1 1 d . . .
C13 C -0.0859(4) 1.3656(9) 0.0243(3) 0.023(3) Uiso 1 1 d . . .
H13 H -0.080573 1.362686 0.006249 0.027 Uiso 1 1 calc R . .
C14 C -0.1315(5) 1.3613(10) 0.0245(3) 0.027(3) Uiso 1 1 d . . .
H14 H -0.155988 1.357901 0.007116 0.033 Uiso 1 1 calc R . .
C15 C -0.1392(5) 1.3623(10) 0.0506(3) 0.030(3) Uiso 1 1 d . . .
H15 H -0.169372 1.357651 0.051198 0.035 Uiso 1 1 calc R . .
C16 C -0.1027(4) 1.3702(9) 0.0767(3) 0.021(3) Uiso 1 1 d . . .
C17 C -0.1063(5) 1.3735(10) 0.1061(3) 0.029(3) Uiso 1 1 d . . .
H17 H -0.135093 1.368466 0.108808 0.035 Uiso 1 1 calc R . .
C18 C -0.0690(5) 1.3837(10) 0.1288(3) 0.032(4) Uiso 1 1 d . . .
H18 H -0.072371 1.384015 0.147376 0.038 Uiso 1 1 calc R . .
C19 C -0.0236(5) 1.3943(9) 0.1265(3) 0.023(3) Uiso 1 1 d . . .
C20 C 0.0170(5) 1.4065(10) 0.1501(3) 0.032(4) Uiso 1 1 d . . .
H20 H 0.016257 1.406266 0.169256 0.038 Uiso 1 1 calc R . .
C21 C 0.0575(5) 1.4186(10) 0.1442(3) 0.029(3) Uiso 1 1 d . . .
H21 H 0.084380 1.431051 0.159560 0.035 Uiso 1 1 calc R . .
C22 C 0.0596(5) 1.4129(9) 0.1166(3) 0.022(3) Uiso 1 1 d . . .
H22 H 0.088072 1.419891 0.113474 0.026 Uiso 1 1 calc R . .
C23 C -0.0189(4) 1.3891(9) 0.0989(3) 0.018(3) Uiso 1 1 d . . .
C24 C -0.0587(4) 1.3758(9) 0.0736(3) 0.019(3) Uiso 1 1 d . . .
C25 C 0.0015(4) 1.2183(9) 0.0075(3) 0.018(3) Uiso 1 1 d . . .
C26 C -0.0068(5) 1.1917(10) -0.0232(3) 0.030(3) Uiso 1 1 d . . .
H26A H -0.038978 1.199902 -0.033858 0.045 Uiso 1 1 calc GR . .
H26B H 0.001660 1.126388 -0.024214 0.045 Uiso 1 1 calc GR . .
H26C H 0.011465 1.231238 -0.031530 0.045 Uiso 1 1 calc GR . .
C27 C 0.1061(5) 1.2814(10) 0.0623(3) 0.024(3) Uiso 1 1 d . . .
C28 C 0.1575(5) 1.2936(11) 0.0664(4) 0.040(4) Uiso 1 1 d . . .
H28A H 0.172193 1.232467 0.068892 0.060 Uiso 1 1 calc GR . .
H28B H 0.171387 1.331715 0.083512 0.060 Uiso 1 1 calc GR . .
H28C H 0.161395 1.324420 0.049543 0.060 Uiso 1 1 calc GR . .
C29 C 0.2868(4) 0.3872(9) 0.1078(3) 0.021(3) Uiso 1 1 d . . .
H29 H 0.265346 0.393249 0.117875 0.026 Uiso 1 1 calc R . .
C30 C 0.2708(5) 0.3752(10) 0.0780(3) 0.029(3) Uiso 1 1 d . . .
H30 H 0.239232 0.373300 0.068143 0.035 Uiso 1 1 calc R . .
C31 C 0.3018(5) 0.3662(10) 0.0632(4) 0.032(4) Uiso 1 1 d . . .
H31 H 0.291292 0.358510 0.042919 0.039 Uiso 1 1 calc R . .
C32 C 0.3492(5) 0.3682(10) 0.0777(3) 0.030(3) Uiso 1 1 d . . .
C33 C 0.3844(5) 0.3579(11) 0.0644(4) 0.040(4) Uiso 1 1 d . . .
H33 H 0.376593 0.349668 0.044283 0.048 Uiso 1 1 calc R . .
C34 C 0.4300(5) 0.3599(11) 0.0813(3) 0.034(4) Uiso 1 1 d . . .
H34 H 0.452636 0.355212 0.072128 0.041 Uiso 1 1 calc R . .
C35 C 0.4437(5) 0.3687(10) 0.1122(3) 0.024(3) Uiso 1 1 d . . .
C36 C 0.4887(5) 0.3640(10) 0.1304(3) 0.030(4) Uiso 1 1 d . . .
H36 H 0.512401 0.351978 0.122505 0.036 Uiso 1 1 calc R . .
C37 C 0.4988(5) 0.3765(10) 0.1592(3) 0.031(4) Uiso 1 1 d . . .
H37 H 0.529298 0.374163 0.171341 0.037 Uiso 1 1 calc R . .
C38 C 0.4628(5) 0.3933(10) 0.1712(3) 0.026(3) Uiso 1 1 d . . .
H38 H 0.469772 0.403588 0.191203 0.031 Uiso 1 1 calc R . .
C39 C 0.4093(5) 0.3805(9) 0.1250(3) 0.023(3) Uiso 1 1 d . . .
C40 C 0.3618(5) 0.3818(9) 0.1078(3) 0.023(3) Uiso 1 1 d . . .
C41 C 0.3328(5) 0.1610(10) 0.1239(3) 0.028(3) Uiso 1 1 d . . .
H41 H 0.304637 0.172689 0.127054 0.033 Uiso 1 1 calc R . .
C42 C 0.3323(6) 0.1362(11) 0.0972(4) 0.042(4) Uiso 1 1 d . . .
H42 H 0.304376 0.131680 0.082142 0.051 Uiso 1 1 calc R . .
C43 C 0.3736(5) 0.1171(11) 0.0915(4) 0.038(4) Uiso 1 1 d . . .
H43 H 0.373428 0.101008 0.072695 0.045 Uiso 1 1 calc R . .
C44 C 0.4141(5) 0.1221(10) 0.1138(3) 0.032(4) Uiso 1 1 d . . .
C45 C 0.4594(6) 0.1060(12) 0.1110(4) 0.047(5) Uiso 1 1 d . . .
H45 H 0.462600 0.093563 0.092703 0.057 Uiso 1 1 calc R . .
C46 C 0.4981(6) 0.1091(12) 0.1358(4) 0.048(5) Uiso 1 1 d . . .
H46 H 0.526582 0.092441 0.133955 0.058 Uiso 1 1 calc R . .
C47 C 0.4962(5) 0.1355(11) 0.1626(4) 0.037(4) Uiso 1 1 d . . .
C48 C 0.5340(6) 0.1428(12) 0.1882(4) 0.048(5) Uiso 1 1 d . . .
H48 H 0.563406 0.128045 0.187515 0.058 Uiso 1 1 calc R . .
C49 C 0.5288(6) 0.1703(12) 0.2136(4) 0.046(4) Uiso 1 1 d . . .
H49 H 0.554431 0.174426 0.230327 0.055 Uiso 1 1 calc R . .
C50 C 0.4848(5) 0.1928(11) 0.2151(4) 0.040(4) Uiso 1 1 d . . .
H50 H 0.481328 0.212933 0.232683 0.048 Uiso 1 1 calc R . .
C51 C 0.4520(5) 0.1552(11) 0.1654(3) 0.032(4) Uiso 1 1 d . . .
C52 C 0.4122(5) 0.1483(11) 0.1414(3) 0.032(4) Uiso 1 1 d . . .
C53 C 0.4045(6) 0.3735(13) 0.2273(4) 0.046(4) Uiso 1 1 d . . .
C54 C 0.4264(9) 0.4090(19) 0.2574(6) 0.110(9) Uiso 1 1 d . . .
H54A H 0.403441 0.415633 0.267159 0.165 Uiso 1 1 calc GR . .
H54B H 0.440480 0.469606 0.256682 0.165 Uiso 1 1 calc GR . .
H54C H 0.449689 0.364830 0.268056 0.165 Uiso 1 1 calc GR . .
C55 C 0.2918(5) 0.3000(10) 0.1789(3) 0.023(3) Uiso 1 1 d . . .
C56 C 0.2436(5) 0.2912(10) 0.1819(3) 0.031(4) Uiso 1 1 d . . .
H56A H 0.218549 0.292442 0.163505 0.037 Uiso 1 1 calc R . .
H56B H 0.237636 0.332906 0.196366 0.037 Uiso 1 1 calc R . .
C57 C 0.2404(4) 0.5859(9) 0.2405(3) 0.016(3) Uiso 1 1 d . . .
C58 C 0.2491(5) 0.5124(10) 0.2199(3) 0.026(3) Uiso 1 1 d . . .
H58A H 0.246727 0.541692 0.201427 0.039 Uiso 1 1 calc GR . .
H58B H 0.226492 0.462607 0.216886 0.039 Uiso 1 1 calc GR . .
H58C H 0.279472 0.486133 0.228191 0.039 Uiso 1 1 calc GR . .
As1 As 0.20425(4) 0.79604(8) 0.12521(3) 0.0094(3) Uani 1 1 d . . .
Cu1 Cu 0.03261(5) 1.16373(11) 0.06744(3) 0.0175(3) Uani 1 1 d . . .
Cu2 Cu 0.01663(5) 1.36935(11) 0.05201(4) 0.0183(4) Uani 1 1 d . . .
Cu3 Cu 0.36120(5) 0.41092(11) 0.16541(4) 0.0216(4) Uani 1 1 d . . .
Cu4 Cu 0.38077(6) 0.20964(12) 0.18759(4) 0.0260(4) Uani 1 1 d . . .
K1 K 0.1483(2) 1.0669(5) 0.03779(15) 0.0132(14) Uiso 0.4 1 d . . .
K2 K 0.28090(14) 1.0708(3) 0.20675(9) 0.0104(9) Uiso 0.6 1 d . . .
N1 N 0.0585(4) 1.1798(7) 0.1108(2) 0.019(2) Uiso 1 1 d . . .
N2 N -0.0265(4) 1.1475(7) 0.0764(2) 0.020(2) Uiso 1 1 d . . .
N3 N -0.0502(3) 1.3733(7) 0.0478(2) 0.016(2) Uiso 1 1 d . . .
N4 N 0.0228(4) 1.3978(7) 0.0939(2) 0.019(2) Uiso 1 1 d . . .
N5 N 0.3306(4) 0.3905(8) 0.1228(2) 0.023(3) Uiso 1 1 d . . .
N6 N 0.4183(4) 0.3948(8) 0.1540(3) 0.024(3) Uiso 1 1 d . . .
N7 N 0.3715(4) 0.1699(8) 0.1465(3) 0.023(3) Uiso 1 1 d . . .
N8 N 0.4476(4) 0.1856(8) 0.1911(3) 0.027(3) Uiso 1 1 d . . .
O1 O 0.0541(3) 1.0062(6) 0.07555(18) 0.0144(19) Uiso 1 1 d . . .
O2 O 0.2263(3) 1.1622(6) 0.1213(2) 0.021(2) Uiso 1 1 d . . .
O3 O 0.1405(3) 1.0007(6) 0.19563(19) 0.021(2) Uiso 1 1 d . . .
O4 O 0.1062(3) 0.9745(6) 0.13333(18) 0.0157(19) Uiso 1 1 d . . .
O5 O 0.1892(3) 1.0517(6) 0.15583(18) 0.0148(19) Uiso 1 1 d . . .
O6 O 0.1482(3) 1.0499(6) 0.09849(19) 0.0171(19) Uiso 1 1 d . . .
O7 O 0.1328(3) 0.8233(6) 0.16639(18) 0.0157(19) Uiso 1 1 d . . .
O8 O 0.0850(3) 0.8234(6) 0.09823(18) 0.0144(19) Uiso 1 1 d . . .
O9 O 0.1272(3) 0.8993(6) 0.06549(19) 0.0163(19) Uiso 1 1 d . . .
O10 O 0.2255(3) 0.9908(6) 0.09053(19) 0.0166(19) Uiso 1 1 d . . .
O11 O 0.2672(3) 0.9893(6) 0.14617(18) 0.0138(18) Uiso 1 1 d . . .
O12 O 0.2152(3) 0.9022(6) 0.19071(19) 0.020(2) Uiso 1 1 d . . .
O13 O 0.1785(3) 0.8999(5) 0.12760(18) 0.0125(18) Uiso 1 1 d . . .
O14 O 0.3645(3) 0.9585(6) 0.16059(19) 0.020(2) Uiso 1 1 d . . .
O15 O 0.2862(3) 0.9604(6) 0.05745(19) 0.020(2) Uiso 1 1 d . . .
O16 O 0.1112(3) 0.8076(6) 0.0120(2) 0.022(2) Uiso 1 1 d . . .
O17 O 0.0363(3) 0.6518(6) 0.07640(18) 0.0160(19) Uiso 1 1 d . . .
O18 O 0.1190(3) 0.6537(6) 0.19604(19) 0.018(2) Uiso 1 1 d . . .
O19 O 0.2966(3) 0.8820(6) 0.11212(18) 0.0137(18) Uiso 1 1 d . . .
O20 O 0.1974(3) 0.8814(6) 0.04414(19) 0.0169(19) Uiso 1 1 d . . .
O21 O 0.1173(3) 0.7193(6) 0.06560(18) 0.0130(18) Uiso 1 1 d . . .
O22 O 0.0907(3) 0.6777(6) 0.13416(18) 0.0141(19) Uiso 1 1 d . . .
O23 O 0.2034(3) 0.7111(6) 0.19116(19) 0.0169(19) Uiso 1 1 d . . .
O24 O 0.3140(3) 0.8842(6) 0.19282(18) 0.0143(18) Uiso 1 1 d . . .
O25 O 0.2550(3) 0.7866(5) 0.15098(18) 0.0124(18) Uiso 1 1 d . . .
O26 O 0.1683(3) 0.7098(5) 0.12809(18) 0.0122(18) Uiso 1 1 d . . .
O27 O 0.2099(3) 0.7907(6) 0.09179(18) 0.0161(19) Uiso 1 1 d . . .
O28 O 0.1875(3) 0.4286(6) 0.12476(19) 0.019(2) Uiso 1 1 d . . .
O29 O 0.2630(3) 0.5746(6) 0.05772(19) 0.019(2) Uiso 1 1 d . . .
O30 O 0.3443(3) 0.5668(6) 0.16076(19) 0.0168(19) Uiso 1 1 d . . .
O31 O 0.1617(3) 0.5666(6) 0.15712(18) 0.0154(19) Uiso 1 1 d . . .
O32 O 0.1221(3) 0.5704(6) 0.09993(19) 0.019(2) Uiso 1 1 d . . .
O33 O 0.1857(3) 0.6943(6) 0.04444(18) 0.0144(18) Uiso 1 1 d . . .
O34 O 0.2689(3) 0.7701(6) 0.06446(19) 0.0168(19) Uiso 1 1 d . . .
O35 O 0.3396(3) 0.7663(6) 0.15614(19) 0.0165(19) Uiso 1 1 d . . .
O36 O 0.3047(3) 0.6734(6) 0.19341(18) 0.0136(18) Uiso 1 1 d . . .
O37 O 0.2456(3) 0.5840(6) 0.14774(19) 0.0161(19) Uiso 1 1 d . . .
O38 O 0.2033(3) 0.5837(6) 0.09203(19) 0.0157(19) Uiso 1 1 d . . .
O39 O 0.2837(3) 0.6631(6) 0.11250(18) 0.0133(18) Uiso 1 1 d . . .
O40 O 0.3488(3) 0.7699(6) 0.2483(2) 0.026(2) Uiso 1 1 d . . .
O41 O 0.2646(3) 0.6610(6) 0.24600(18) 0.0148(19) Uiso 1 1 d . . .
O42 O 0.2119(3) 0.5697(6) 0.25360(19) 0.020(2) Uiso 1 1 d . . .
O43 O 0.0029(3) 1.1521(6) 0.0258(2) 0.026(2) Uiso 1 1 d . . .
O44 O 0.0061(3) 1.3043(6) 0.0144(2) 0.023(2) Uiso 1 1 d . . .
O45 O 0.0899(3) 1.2006(6) 0.0610(2) 0.022(2) Uiso 1 1 d . . .
O46 O 0.0835(3) 1.3573(6) 0.0618(2) 0.024(2) Uiso 1 1 d . . .
O47 O 0.0194(3) 1.5071(7) 0.0307(2) 0.039(3) Uiso 1 1 d . . .
O48 O 0.3970(3) 0.4315(7) 0.2062(2) 0.033(2) Uiso 1 1 d . . .
O49 O 0.3969(3) 0.2835(7) 0.2237(2) 0.037(3) Uiso 1 1 d . . .
O50 O 0.3052(3) 0.3823(7) 0.1747(2) 0.028(2) Uiso 1 1 d . . .
O51 O 0.3146(3) 0.2259(7) 0.1811(2) 0.027(2) Uiso 1 1 d . . .
O52 O 0.3778(3) 0.0748(7) 0.2106(2) 0.034(3) Uiso 1 1 d . . .
O53 O 0.2037(4) 1.1463(8) 0.2248(3) 0.054(3) Uiso 1 1 d . . .
O54 O 0.4133(5) 0.7668(10) 0.2126(3) 0.073(4) Uiso 1 1 d . . .
O55 O 0.4564(4) 0.5975(8) 0.2100(3) 0.055(3) Uiso 1 1 d . . .
O56 O 0.1765(5) 0.4084(9) 0.0084(3) 0.069(4) Uiso 1 1 d . . .
O57 O -0.1216(3) 1.4834(7) -0.0373(2) 0.037(3) Uiso 1 1 d . . .
O58 O 0.250000 0.5067(11) 0.000000 0.041(4) Uiso 1 2 d S T P
O59 O -0.250000 1.2846(13) 0.000000 0.068(5) Uiso 1 2 d S T P
Tb1 Tb 0.27073(2) 0.79058(4) 0.21489(2) 0.01308(13) Uani 1 1 d . . .
W1 W 0.10373(2) 0.94926(4) 0.09563(2) 0.01344(12) Uani 1 1 d . . .
W2 W 0.21120(2) 1.04637(4) 0.12292(2) 0.01265(11) Uani 1 1 d . . .
W3 W 0.16052(2) 0.94518(4) 0.17008(2) 0.01318(12) Uani 1 1 d . . .
W4 W 0.31518(2) 0.89325(3) 0.15631(2) 0.01164(11) Uani 1 1 d . . .
W5 W 0.25636(2) 0.89585(4) 0.07507(2) 0.01283(12) Uani 1 1 d . . .
W6 W 0.14835(2) 0.80083(4) 0.04650(2) 0.01304(12) Uani 1 1 d . . .
W7 W 0.09091(2) 0.68701(4) 0.09572(2) 0.01274(12) Uani 1 1 d . . .
W8 W 0.14503(2) 0.68856(4) 0.17040(2) 0.01271(12) Uani 1 1 d . . .
W9 W 0.18512(2) 0.54845(4) 0.12555(2) 0.01248(11) Uani 1 1 d . . .
W10 W 0.24163(2) 0.65719(4) 0.07579(2) 0.01307(12) Uani 1 1 d . . .
W11 W 0.30329(2) 0.65419(4) 0.15689(2) 0.01199(11) Uani 1 1 d . . .
O1AA O 0.1654(5) 1.3000(9) 0.2458(3) 0.067(4) Uiso 1 1 d . . .
O0AA O 0.3655(6) 0.5829(11) 0.2506(4) 0.096(5) Uiso 1 1 d . . .
O2AA O 0.0602(8) 1.0126(16) 0.0061(5) 0.159(9) Uiso 1 1 d . . .
O3AA O 0.5447(6) 0.5367(12) 0.2380(4) 0.101(5) Uiso 1 1 d . . .
O4AA O 0.1169(5) 1.4507(11) 0.2154(4) 0.088(5) Uiso 1 1 d . . .

loop_
_atom_site_aniso_label
_atom_site_aniso_U_11
_atom_site_aniso_U_22
_atom_site_aniso_U_33
_atom_site_aniso_U_23
_atom_site_aniso_U_13
_atom_site_aniso_U_12
As1 0.0084(6) 0.0111(6) 0.0093(6) 0.0006(5) 0.0038(5) 0.0008(5)
Cu1 0.0200(8) 0.0168(9) 0.0136(9) 0.0030(7) 0.0020(7) 0.0014(7)
Cu2 0.0189(8) 0.0182(9) 0.0170(9) 0.0031(7) 0.0046(7) 0.0007(7)
Cu3 0.0207(9) 0.0214(9) 0.0251(10) 0.0016(7) 0.0105(8) 0.0030(7)
Cu4 0.0192(9) 0.0243(10) 0.0333(11) 0.0029(8) 0.0066(8) 0.0026(7)
Tb1 0.0145(3) 0.0145(3) 0.0100(3) -0.0003(2) 0.0035(2) 0.0011(2)
W1 0.0119(2) 0.0154(3) 0.0122(3) 0.0026(2) 0.0026(2) 0.0028(2)
W2 0.0132(2) 0.0125(3) 0.0114(3) 0.0006(2) 0.0025(2) 0.0006(2)
W3 0.0123(2) 0.0171(3) 0.0097(3) -0.0003(2) 0.0028(2) 0.0033(2)
W4 0.0111(2) 0.0126(3) 0.0111(3) 0.0000(2) 0.0034(2) -0.0009(2)
W5 0.0138(3) 0.0151(3) 0.0105(3) -0.0001(2) 0.0051(2) -0.0023(2)
W6 0.0139(2) 0.0169(3) 0.0079(3) 0.0006(2) 0.0029(2) -0.0004(2)
W7 0.0098(2) 0.0157(3) 0.0125(3) 0.0002(2) 0.0032(2) -0.0016(2)
W8 0.0119(2) 0.0170(3) 0.0091(3) 0.0008(2) 0.0031(2) -0.0007(2)
W9 0.0117(2) 0.0128(3) 0.0126(3) 0.0008(2) 0.0032(2) -0.0007(2)
W10 0.0132(2) 0.0164(3) 0.0105(3) -0.0026(2) 0.0049(2) -0.0006(2)
W11 0.0114(2) 0.0137(3) 0.0112(3) 0.0001(2) 0.0039(2) 0.0024(2)

loop_
_atom_type_symbol
_atom_type_description
_atom_type_scat_dispersion_real
_atom_type_scat_dispersion_imag
_atom_type_scat_source
C C 0.0033 0.0016 'International Tables Vol C Tables 4.2.6.8 and 6.1.1.4'
H H 0.0000 0.0000 'International Tables Vol C Tables 4.2.6.8 and 6.1.1.4'
As As 0.0499 2.0058 'International Tables Vol C Tables 4.2.6.8 and 6.1.1.4'
Cu Cu 0.3201 1.2651 'International Tables Vol C Tables 4.2.6.8 and 6.1.1.4'
K K 0.2009 0.2494 'International Tables Vol C Tables 4.2.6.8 and 6.1.1.4'
N N 0.0061 0.0033 'International Tables Vol C Tables 4.2.6.8 and 6.1.1.4'
O O 0.0106 0.0060 'International Tables Vol C Tables 4.2.6.8 and 6.1.1.4'
Tb Tb -0.1723 4.1537 'International Tables Vol C Tables 4.2.6.8 and 6.1.1.4'
W W -0.8490 6.8722 'International Tables Vol C Tables 4.2.6.8 and 6.1.1.4'

loop_
_geom_angle_atom_site_label_1
_geom_angle_atom_site_label_2
_geom_angle_atom_site_label_3
_geom_angle
_geom_angle_site_symmetry_1
_geom_angle_site_symmetry_3
N1 C1 C2 122.1(12) . .
C3 C2 C1 119.7(13) . .
C2 C3 C4 119.1(14) . .
C3 C4 C5 122.8(13) . .
C12 C4 C3 117.9(12) . .
C12 C4 C5 119.2(13) . .
C6 C5 C4 119.5(15) . .
C5 C6 C7 121.6(14) . .
C8 C7 C6 124.0(13) . .
C11 C7 C6 118.2(13) . .
C11 C7 C8 117.9(14) . .
C9 C8 C7 118.6(14) . .
C8 C9 C10 119.6(15) . .
N2 C10 C9 123.7(14) . .
C7 C11 C12 121.7(13) . .
N2 C11 C7 122.0(12) . .
N2 C11 C12 116.3(11) . .
C4 C12 C11 119.8(12) . .
N1 C12 C4 122.7(12) . .
N1 C12 C11 117.4(12) . .
N3 C13 C14 123.9(13) . .
C15 C14 C13 118.1(14) . .
C14 C15 C16 121.2(14) . .
C15 C16 C17 126.7(12) . .
C24 C16 C15 115.4(12) . .
C24 C16 C17 118.0(13) . .
C18 C17 C16 120.3(14) . .
C17 C18 C19 123.5(15) . .
C20 C19 C18 125.5(13) . .
C23 C19 C18 117.6(13) . .
C23 C19 C20 116.9(12) . .
C21 C20 C19 118.5(14) . .
C22 C21 C20 121.3(15) . .
N4 C22 C21 122.3(13) . .
C19 C23 C24 120.4(11) . .
N4 C23 C19 122.9(12) . .
N4 C23 C24 116.7(11) . .
C16 C24 C23 120.2(12) . .
N3 C24 C16 124.4(12) . .
N3 C24 C23 115.3(11) . .
O43 C25 C26 117.7(12) . .
O44 C25 C26 119.0(12) . .
O44 C25 O43 123.3(12) . .
O45 C27 C28 119.2(12) . .
O45 C27 O46 124.9(12) . .
O46 C27 C28 115.8(12) . .
C27 C28 K1 83.7(8) . .
N5 C29 C30 123.2(13) . .
C31 C30 C29 118.9(14) . .
C30 C31 C32 121.1(15) . .
C31 C32 C33 125.7(15) . .
C40 C32 C31 115.4(13) . .
C40 C32 C33 118.9(14) . .
C34 C33 C32 120.1(16) . .
C33 C34 C35 122.3(14) . .
C36 C35 C34 124.9(13) . .
C36 C35 C39 117.5(13) . .
C39 C35 C34 117.5(13) . .
C37 C36 C35 121.0(14) . .
C36 C37 C38 119.4(14) . .
N6 C38 C37 121.0(14) . .
C35 C39 C40 121.1(13) . .
N6 C39 C35 122.9(13) . .
N6 C39 C40 116.0(12) . .
C32 C40 C39 120.0(12) . .
N5 C40 C32 123.5(12) . .
N5 C40 C39 116.4(12) . .
C42 C41 N7 123.5(14) . .
C41 C42 C43 120.2(16) . .
C44 C43 C42 119.3(16) . .
C43 C44 C45 125.2(15) . .
C43 C44 C52 117.7(14) . .
C52 C44 C45 117.1(15) . .
C46 C45 C44 119.5(17) . .
C47 C46 C45 123.1(17) . .
C46 C47 C48 125.8(16) . .
C46 C47 C51 117.6(16) . .
C48 C47 C51 116.5(15) . .
C49 C48 C47 121.6(17) . .
C48 C49 C50 120.0(18) . .
N8 C50 C49 120.3(16) . .
C52 C51 C47 120.9(14) . .
N8 C51 C47 120.9(14) . .
N8 C51 C52 118.2(13) . .
C51 C52 C44 121.6(14) . .
N7 C52 C44 122.7(14) . .
N7 C52 C51 115.7(14) . .
O48 C53 C54 118.6(18) . .
O48 C53 O49 123.1(17) . .
O49 C53 C54 118.1(18) . .
O50 C55 C56 117.3(12) . .
O51 C55 C56 117.0(12) . .
O51 C55 O50 125.7(12) . .
C55 C56 K2 83.2(8) . 1_545
C58 C57 Tb1 173.1(9) . 7_565
O41 C57 C58 119.8(11) . .
O41 C57 Tb1 62.3(6) . 7_565
O42 C57 C58 120.0(11) . .
O42 C57 O41 120.0(11) . .
O42 C57 Tb1 57.8(6) . 7_565
O25 As1 O13 111.4(4) . .
O25 As1 O26 111.3(4) . .
O25 As1 O27 111.2(4) . .
O26 As1 O13 107.2(4) . .
O26 As1 O27 108.3(4) . .
O27 As1 O13 107.2(4) . .
N1 Cu1 Cu2 97.4(3) . .
N1 Cu1 O1 86.2(4) . .
N2 Cu1 Cu2 94.4(3) . .
N2 Cu1 N1 82.9(4) . .
N2 Cu1 O1 94.6(4) . .
O1 Cu1 Cu2 170.6(2) . .
O43 Cu1 Cu2 80.7(3) . .
O43 Cu1 N1 175.3(4) . .
O43 Cu1 N2 93.0(4) . .
O43 Cu1 O1 96.3(3) . .
O43 Cu1 O45 90.6(4) . .
O45 Cu1 Cu2 77.6(3) . .
O45 Cu1 N1 93.2(4) . .
O45 Cu1 N2 170.6(4) . .
O45 Cu1 O1 93.6(3) . .
N3 Cu2 Cu1 97.7(3) . .
N3 Cu2 N4 82.3(4) . .
N3 Cu2 O47 96.6(4) . .
N4 Cu2 Cu1 89.3(3) . .
N4 Cu2 O47 106.6(4) . .
O44 Cu2 Cu1 75.1(3) . .
O44 Cu2 N3 93.0(4) . .
O44 Cu2 N4 163.0(4) . .
O44 Cu2 O47 90.2(4) . .
O46 Cu2 Cu1 77.2(3) . .
O46 Cu2 N3 171.6(4) . .
O46 Cu2 N4 90.8(4) . .
O46 Cu2 O44 92.2(4) . .
O46 Cu2 O47 90.0(4) . .
O47 Cu2 Cu1 159.9(3) . .
N5 Cu3 Cu4 101.8(3) . .
N5 Cu3 N6 82.5(5) . .
N5 Cu3 O30 91.1(4) . .
N6 Cu3 Cu4 84.1(3) . .
N6 Cu3 O30 106.0(4) . .
O30 Cu3 Cu4 164.6(2) . .
O48 Cu3 Cu4 78.3(3) . .
O48 Cu3 N5 174.2(4) . .
O48 Cu3 N6 91.8(4) . .
O48 Cu3 O30 89.6(4) . .
O50 Cu3 Cu4 79.3(3) . .
O50 Cu3 N5 92.5(4) . .
O50 Cu3 N6 161.3(4) . .
O50 Cu3 O30 92.0(3) . .
O50 Cu3 O48 93.2(4) . .
Cu3 Cu4 K2 117.68(8) . 1_545
N7 Cu4 Cu3 87.9(3) . .
N7 Cu4 K2 102.2(3) . 1_545
N7 Cu4 N8 82.1(5) . .
N7 Cu4 O52 103.9(4) . .
N8 Cu4 Cu3 105.7(3) . .
N8 Cu4 K2 136.5(3) . 1_545
N8 Cu4 O52 90.7(4) . .
O49 Cu4 Cu3 77.3(3) . .
O49 Cu4 K2 93.1(3) . 1_545
O49 Cu4 N7 162.4(4) . .
O49 Cu4 N8 92.7(5) . .
O49 Cu4 O51 92.2(4) . .
O49 Cu4 O52 92.9(4) . .
O51 Cu4 Cu3 75.8(3) . .
O51 Cu4 K2 42.8(3) . 1_545
O51 Cu4 N7 93.3(4) . .
O51 Cu4 N8 175.0(5) . .
O51 Cu4 O52 88.7(4) . .
O52 Cu4 Cu3 161.2(3) . .
O52 Cu4 K2 46.0(3) . 1_545
C28 K1 W1 96.5(3) . .
C28 K1 W2 72.6(3) . .
C28 K1 W5 115.0(3) . .
C28 K1 W6 151.3(3) . .
O6 K1 C28 72.8(3) . .
O6 K1 O10 52.1(2) . .
O6 K1 O20 89.0(3) . .
O6 K1 O45 60.0(3) . .
O6 K1 W1 29.61(17) . .
O6 K1 W2 27.48(17) . .
O6 K1 W5 76.3(2) . .
O6 K1 W6 79.0(2) . .
O9 K1 C28 125.1(4) . .
O9 K1 O6 53.3(3) . .
O9 K1 O10 63.6(3) . .
O9 K1 O20 54.0(2) . .
O9 K1 O45 95.6(3) . .
O9 K1 W1 29.43(17) . .
O9 K1 W2 64.3(2) . .
O9 K1 W5 64.7(2) . .
O9 K1 W6 29.14(17) . .
O10 K1 C28 92.7(4) . .
O10 K1 W1 66.57(19) . .
O10 K1 W2 28.17(16) . .
O10 K1 W5 27.31(16) . .
O10 K1 W6 65.59(19) . .
O20 K1 C28 142.6(4) . .
O20 K1 O10 51.5(2) . .
O20 K1 O45 147.2(3) . .
O20 K1 W1 80.0(2) . .
O20 K1 W2 76.4(2) . .
O20 K1 W5 27.57(17) . .
O20 K1 W6 30.02(16) . .
O45 K1 C28 42.5(3) . .
O45 K1 O10 107.4(3) . .
O45 K1 W1 67.7(2) . .
O45 K1 W2 79.3(2) . .
O45 K1 W5 134.5(3) . .
O45 K1 W6 123.8(2) . .
W1 K1 W2 51.93(9) . .
W1 K1 W5 81.01(13) . .
W2 K1 W5 55.25(9) . .
W6 K1 W1 58.52(9) . .
W6 K1 W2 80.16(13) . .
W6 K1 W5 51.90(8) . .
O2AA K1 C28 115.0(6) . .
O2AA K1 O6 103.0(5) . .
O2AA K1 O9 73.0(5) . .
O2AA K1 O10 136.5(6) . .
O2AA K1 O20 100.6(5) . .
O2AA K1 O45 78.1(5) . .
O2AA K1 W1 77.1(5) . .
O2AA K1 W2 128.9(5) . .
O2AA K1 W5 127.0(5) . .
O2AA K1 W6 75.6(5) . .
C56 K2 W2 72.9(3) 1_565 .
C56 K2 W4 120.0(3) 1_565 .
O5 K2 C56 71.4(3) . 1_565
O5 K2 W2 28.26(15) . .
O5 K2 W4 78.50(17) . .
O11 K2 C56 94.5(3) . 1_565
O11 K2 O5 52.4(2) . .
O11 K2 O12 65.2(2) . .
O11 K2 W2 27.99(15) . .
O11 K2 W4 29.83(15) . .
O12 K2 C56 120.2(3) . 1_565
O12 K2 O5 51.2(2) . .
O12 K2 W2 64.64(18) . .
O12 K2 W4 67.68(17) . .
O24 K2 C56 146.3(3) . 1_565
O24 K2 O5 91.8(2) . .
O24 K2 O11 53.3(2) . .
O24 K2 O12 59.7(2) . .
O24 K2 W2 78.71(19) . .
O24 K2 W4 26.29(16) . .
O24 K2 O1AA 124.8(3) . 7_575
O42 K2 C56 149.4(3) 7_565 1_565
O42 K2 O5 110.3(3) 7_565 .
O42 K2 O11 110.8(3) 7_565 .
O42 K2 O12 60.7(3) 7_565 .
O42 K2 O24 63.5(3) 7_565 .
O42 K2 O51 154.5(3) 7_565 1_565
O42 K2 O52 96.5(3) 7_565 1_565
O42 K2 O53 87.3(3) 7_565 .
O42 K2 W2 123.7(2) 7_565 .
O42 K2 W4 89.5(2) 7_565 .
O42 K2 O1AA 90.2(3) 7_565 7_575
O51 K2 C56 43.3(3) 1_565 1_565
O51 K2 O5 94.7(3) 1_565 .
O51 K2 O11 80.5(3) 1_565 .
O51 K2 O12 141.7(3) 1_565 .
O51 K2 O24 112.8(3) 1_565 .
O51 K2 O52 61.1(3) 1_565 1_565
O51 K2 O53 106.1(3) 1_565 .
O51 K2 W2 77.1(2) 1_565 .
O51 K2 W4 91.2(2) 1_565 .
O51 K2 O1AA 71.1(3) 1_565 7_575
O52 K2 C56 103.1(3) 1_565 1_565
O52 K2 O5 134.5(3) 1_565 .
O52 K2 O11 84.3(3) 1_565 .
O52 K2 O12 127.4(3) 1_565 .
O52 K2 O24 67.7(3) 1_565 .
O52 K2 O53 149.7(4) 1_565 .
O52 K2 W2 106.2(2) 1_565 .
O52 K2 W4 65.3(2) 1_565 .
O52 K2 O1AA 68.6(3) 1_565 7_575
O53 K2 C56 64.1(3) . 1_565
O53 K2 O5 70.1(3) . .
O53 K2 O11 122.4(3) . .
O53 K2 O12 80.5(3) . .
O53 K2 O24 138.2(3) . .
O53 K2 W2 96.2(3) . .
O53 K2 W4 145.0(3) . .
O53 K2 O1AA 81.4(4) . 7_575
W4 K2 W2 57.59(6) . .
O1AA K2 C56 75.7(4) 7_575 1_565
O1AA K2 O5 143.4(3) 7_575 .
O1AA K2 O11 147.6(3) 7_575 .
O1AA K2 O12 146.2(3) 7_575 .
O1AA K2 W2 146.0(3) 7_575 .
O1AA K2 W4 133.5(3) 7_575 .
C1 N1 C12 118.4(11) . .
C1 N1 Cu1 130.1(9) . .
C12 N1 Cu1 111.5(9) . .
C10 N2 C11 118.2(11) . .
C10 N2 Cu1 130.1(9) . .
C11 N2 Cu1 111.7(8) . .
C13 N3 C24 117.0(11) . .
C13 N3 Cu2 129.4(9) . .
C24 N3 Cu2 113.3(9) . .
C22 N4 C23 117.9(11) . .
C22 N4 Cu2 130.7(9) . .
C23 N4 Cu2 110.9(8) . .
C29 N5 C40 117.9(12) . .
C29 N5 Cu3 130.0(9) . .
C40 N5 Cu3 112.1(9) . .
C38 N6 C39 118.0(12) . .
C38 N6 Cu3 129.1(10) . .
C39 N6 Cu3 112.9(9) . .
C41 N7 C52 116.6(12) . .
C41 N7 Cu4 130.6(9) . .
C52 N7 Cu4 112.8(9) . .
C50 N8 C51 120.7(13) . .
C50 N8 Cu4 128.2(10) . .
C51 N8 Cu4 111.1(10) . .
W1 O1 Cu1 134.1(4) . .
W1 O4 W3 126.0(4) . .
W2 O5 K2 101.3(3) . .
W2 O5 W3 124.8(4) . .
W3 O5 K2 100.4(3) . .
W1 O6 K1 102.0(4) . .
W2 O6 K1 107.5(3) . .
W2 O6 W1 124.8(4) . .
W3 O7 W8 144.4(4) . .
W1 O8 W7 153.6(4) . .
W1 O9 K1 103.6(3) . .
W6 O9 K1 102.7(3) . .
W6 O9 W1 153.3(5) . .
W2 O10 K1 102.7(3) . .
W2 O10 W5 150.2(5) . .
W5 O10 K1 105.4(4) . .
W2 O11 K2 103.5(3) . .
W2 O11 W4 155.6(5) . .
W4 O11 K2 99.0(3) . .
Tb1 O12 K2 94.7(3) . .
W3 O12 K2 107.8(4) . .
W3 O12 Tb1 157.5(5) . .
As1 O13 W1 125.0(4) . .
As1 O13 W2 122.8(4) . .
As1 O13 W3 122.3(4) . .
W2 O13 W1 91.7(3) . .
W2 O13 W3 93.8(3) . .
W3 O13 W1 92.5(3) . .
W5 O19 W4 153.5(4) . .
W5 O20 K1 107.4(4) . .
W6 O20 K1 98.6(3) . .
W6 O20 W5 124.6(4) . .
W6 O21 W7 154.0(5) . .
W7 O22 W8 127.1(4) . .
W8 O23 Tb1 161.2(5) . .
Tb1 O24 K2 96.7(3) . .
W4 O24 K2 105.9(3) . .
W4 O24 Tb1 132.7(4) . .
As1 O25 W4 123.4(4) . .
As1 O25 W11 124.0(4) . .
W4 O25 W11 93.4(3) . .
As1 O26 W7 125.4(4) . .
As1 O26 W8 122.8(4) . .
As1 O26 W9 122.8(4) . .
W8 O26 W7 92.5(3) . .
W9 O26 W7 91.3(3) . .
W9 O26 W8 92.9(3) . .
As1 O27 W5 123.6(4) . .
As1 O27 W6 125.8(4) . .
As1 O27 W10 121.8(4) . .
W5 O27 W6 92.0(3) . .
W10 O27 W5 92.3(3) . .
W10 O27 W6 92.0(3) . .
W11 O30 Cu3 147.5(4) . .
W9 O31 W8 125.8(4) . .
W7 O32 W9 124.8(5) . .
W6 O33 W10 124.0(4) . .
W5 O34 W10 122.8(4) . .
W11 O35 W4 122.0(4) . .
W11 O36 Tb1 131.9(4) . .
W9 O37 W11 156.6(5) . .
W10 O38 W9 149.1(5) . .
W10 O39 W11 153.8(4) . .
C57 O41 Tb1 131.0(8) . .
C57 O41 Tb1 91.4(7) . 7_565
Tb1 O41 Tb1 113.0(3) . 7_565
C57 O42 K2 125.1(8) . 7_565
C57 O42 Tb1 96.7(7) . 7_565
Tb1 O42 K2 101.4(3) 7_565 7_565
C25 O43 Cu1 123.9(9) . .
C25 O44 Cu2 132.0(9) . .
C27 O45 Cu1 127.2(9) . .
C27 O45 K1 108.8(8) . .
Cu1 O45 K1 123.6(4) . .
C27 O46 Cu2 126.7(9) . .
C53 O48 Cu3 127.9(11) . .
C53 O49 Cu4 128.9(11) . .
C55 O50 Cu3 125.5(9) . .
C55 O51 Cu4 129.4(9) . .
C55 O51 K2 114.5(8) . 1_545
Cu4 O51 K2 109.5(4) . 1_545
Cu4 O52 K2 100.7(4) . 1_545
C57 Tb1 K2 60.2(3) 7_565 .
O12 Tb1 C57 74.1(3) . 7_565
O12 Tb1 K2 49.6(2) . .
O12 Tb1 O24 79.5(3) . .
O12 Tb1 O36 127.1(3) . .
O12 Tb1 O40 144.6(3) . .
O12 Tb1 O41 129.5(3) . .
O12 Tb1 O41 77.2(3) . 7_565
O12 Tb1 O42 75.4(3) . 7_565
O23 Tb1 C57 111.8(3) . 7_565
O23 Tb1 K2 121.2(2) . .
O23 Tb1 O12 71.7(3) . .
O23 Tb1 O24 126.2(3) . .
O23 Tb1 O36 83.5(3) . .
O23 Tb1 O40 143.5(3) . .
O23 Tb1 O41 88.8(3) . 7_565
O23 Tb1 O41 73.1(3) . .
O23 Tb1 O42 133.4(3) . 7_565
O24 Tb1 C57 102.3(3) . 7_565
O24 Tb1 K2 47.6(2) . .
O24 Tb1 O36 79.0(3) . .
O24 Tb1 O40 78.1(3) . .
O24 Tb1 O41 151.0(3) . .
O24 Tb1 O41 127.9(3) . 7_565
O24 Tb1 O42 77.5(3) . 7_565
O36 Tb1 C57 158.0(3) . 7_565
O36 Tb1 K2 126.4(2) . .
O36 Tb1 O40 74.5(3) . .
O36 Tb1 O41 149.5(3) . 7_565
O36 Tb1 O41 82.6(3) . .
O36 Tb1 O42 143.1(3) . 7_565
O40 Tb1 C57 84.2(3) . 7_565
O40 Tb1 K2 95.4(2) . .
O40 Tb1 O41 95.6(3) . 7_565
O40 Tb1 O42 73.1(3) . 7_565
O41 Tb1 C57 26.3(3) 7_565 7_565
O41 Tb1 C57 86.9(3) . 7_565
O41 Tb1 K2 146.7(2) . .
O41 Tb1 K2 82.55(19) 7_565 .
O41 Tb1 O40 75.4(3) . .
O41 Tb1 O41 67.0(3) . 7_565
O41 Tb1 O42 105.7(3) . 7_565
O42 Tb1 C57 25.5(3) 7_565 7_565
O42 Tb1 K2 41.7(2) 7_565 .
O42 Tb1 O41 51.8(3) 7_565 7_565
O1 W1 K1 80.7(3) . .
O1 W1 O4 102.9(4) . .
O1 W1 O6 99.9(4) . .
O1 W1 O8 104.2(4) . .
O1 W1 O9 102.4(4) . .
O1 W1 O13 168.7(3) . .
O4 W1 K1 136.3(3) . .
O4 W1 O6 88.7(4) . .
O4 W1 O8 92.1(4) . .
O4 W1 O9 154.6(4) . .
O4 W1 O13 71.8(3) . .
O6 W1 K1 48.4(3) . .
O6 W1 O9 84.6(3) . .
O6 W1 O13 70.5(3) . .
O8 W1 K1 129.8(3) . .
O8 W1 O6 155.1(3) . .
O8 W1 O9 84.1(3) . .
O8 W1 O13 86.1(3) . .
O9 W1 K1 46.9(3) . .
O9 W1 O13 82.9(3) . .
O13 W1 K1 96.2(2) . .
K2 W2 K1 170.20(11) . .
O2 W2 K1 86.1(3) . .
O2 W2 K2 84.1(3) . .
O2 W2 O5 99.9(4) . .
O2 W2 O6 100.4(4) . .
O2 W2 O10 102.7(4) . .
O2 W2 O11 103.1(4) . .
O2 W2 O13 168.9(3) . .
O5 W2 K1 132.6(3) . .
O5 W2 K2 50.4(2) . .
O5 W2 O6 87.9(3) . .
O5 W2 O10 157.4(3) . .
O5 W2 O13 71.5(3) . .
O6 W2 K1 45.0(3) . .
O6 W2 K2 137.9(3) . .
O6 W2 O10 87.2(3) . .
O6 W2 O13 72.9(3) . .
O10 W2 K1 49.2(3) . .
O10 W2 K2 133.0(3) . .
O10 W2 O13 85.9(3) . .
O11 W2 K1 134.1(3) . .
O11 W2 K2 48.6(2) . .
O11 W2 O5 90.7(3) . .
O11 W2 O6 156.4(3) . .
O11 W2 O10 85.1(3) . .
O11 W2 O13 84.3(3) . .
O13 W2 K1 94.7(2) . .
O13 W2 K2 95.1(2) . .
O3 W3 K2 88.0(3) . .
O3 W3 O4 98.8(4) . .
O3 W3 O5 101.4(4) . .
O3 W3 O7 103.4(4) . .
O3 W3 O12 103.8(4) . .
O3 W3 O13 165.9(3) . .
O4 W3 K2 132.9(2) . .
O4 W3 O13 69.7(3) . .
O5 W3 K2 50.4(2) . .
O5 W3 O4 82.7(3) . .
O5 W3 O13 69.9(3) . .
O7 W3 K2 140.4(3) . .
O7 W3 O4 83.4(3) . .
O7 W3 O5 153.2(3) . .
O7 W3 O13 83.8(3) . .
O12 W3 K2 47.2(3) . .
O12 W3 O4 157.3(4) . .
O12 W3 O5 90.8(4) . .
O12 W3 O7 93.2(4) . .
O12 W3 O13 87.7(3) . .
O13 W3 K2 94.2(2) . .
O11 W4 K2 51.2(3) . .
O11 W4 O19 81.3(3) . .
O11 W4 O25 85.3(3) . .
O11 W4 O35 154.6(3) . .
O14 W4 K2 88.7(3) . .
O14 W4 O11 102.7(4) . .
O14 W4 O19 96.6(4) . .
O14 W4 O24 102.0(4) . .
O14 W4 O25 172.0(3) . .
O14 W4 O35 99.8(4) . .
O19 W4 K2 132.0(2) . .
O19 W4 O25 83.2(3) . .
O24 W4 K2 47.8(3) . .
O24 W4 O11 93.0(3) . .
O24 W4 O19 161.4(3) . .
O24 W4 O25 78.6(3) . .
O24 W4 O35 93.7(4) . .
O25 W4 K2 97.5(2) . .
O35 W4 K2 141.5(3) . .
O35 W4 O19 84.6(3) . .
O35 W4 O25 72.1(3) . .
O10 W5 K1 47.3(3) . .
O10 W5 O20 85.6(3) . .
O10 W5 O27 83.5(3) . .
O10 W5 O34 156.0(3) . .
O15 W5 K1 87.0(3) . .
O15 W5 O10 103.0(4) . .
O15 W5 O19 104.1(4) . .
O15 W5 O20 100.7(4) . .
O15 W5 O27 169.8(4) . .
O15 W5 O34 100.4(4) . .
O19 W5 K1 134.7(3) . .
O19 W5 O10 87.5(4) . .
O19 W5 O20 155.2(3) . .
O19 W5 O27 83.8(3) . .
O19 W5 O34 91.9(4) . .
O20 W5 K1 45.0(3) . .
O20 W5 O27 71.8(3) . .
O27 W5 K1 91.9(2) . .
O34 W5 K1 129.8(3) . .
O34 W5 O20 85.0(3) . .
O34 W5 O27 72.6(3) . .
O9 W6 K1 48.2(3) . .
O9 W6 O20 89.1(3) . .
O9 W6 O21 85.0(3) . .
O9 W6 O27 83.8(3) . .
O9 W6 O33 155.1(4) . .
O16 W6 K1 81.8(3) . .
O16 W6 O9 102.0(4) . .
O16 W6 O20 101.7(4) . .
O16 W6 O21 103.1(4) . .
O16 W6 O27 171.2(3) . .
O16 W6 O33 102.7(4) . .
O20 W6 K1 51.4(3) . .
O20 W6 O27 71.6(3) . .
O21 W6 K1 132.2(3) . .
O21 W6 O20 155.1(4) . .
O21 W6 O27 83.7(3) . .
O21 W6 O33 86.8(3) . .
O27 W6 K1 97.7(2) . .
O33 W6 K1 139.2(3) . .
O33 W6 O20 88.5(3) . .
O33 W6 O27 71.9(3) . .
O8 W7 O26 85.3(3) . .
O17 W7 O8 103.2(4) . .
O17 W7 O21 103.0(4) . .
O17 W7 O22 102.4(4) . .
O17 W7 O26 169.3(3) . .
O17 W7 O32 100.3(4) . .
O21 W7 O8 83.2(3) . .
O21 W7 O26 84.3(3) . .
O22 W7 O8 88.8(3) . .
O22 W7 O21 154.4(3) . .
O22 W7 O26 70.9(3) . .
O22 W7 O32 89.4(4) . .
O32 W7 O8 156.3(3) . .
O32 W7 O21 88.4(3) . .
O32 W7 O26 71.7(3) . .
O7 W8 O22 84.7(3) . .
O7 W8 O26 83.7(3) . .
O7 W8 O31 153.2(3) . .
O18 W8 O7 103.5(4) . .
O18 W8 O22 99.2(4) . .
O18 W8 O23 104.6(4) . .
O18 W8 O26 166.3(3) . .
O18 W8 O31 101.9(4) . .
O22 W8 O26 69.5(3) . .
O23 W8 O7 90.5(4) . .
O23 W8 O22 156.2(3) . .
O23 W8 O26 86.8(3) . .
O23 W8 O31 91.4(4) . .
O31 W8 O22 82.9(3) . .
O31 W8 O26 69.7(3) . .
O28 W9 O26 169.1(3) . .
O28 W9 O31 100.6(4) . .
O28 W9 O32 100.6(4) . .
O28 W9 O37 103.7(4) . .
O28 W9 O38 102.3(4) . .
O31 W9 O26 71.5(3) . .
O31 W9 O32 86.6(4) . .
O31 W9 O38 156.8(3) . .
O32 W9 O26 72.0(3) . .
O37 W9 O26 84.5(3) . .
O37 W9 O31 93.3(4) . .
O37 W9 O32 155.3(3) . .
O37 W9 O38 85.4(3) . .
O38 W9 O26 85.3(3) . .
O38 W9 O32 85.1(3) . .
O29 W10 O27 167.9(4) . .
O29 W10 O33 99.7(4) . .
O29 W10 O34 98.7(4) . .
O29 W10 O38 102.7(4) . .
O29 W10 O39 105.1(4) . .
O33 W10 O27 72.0(3) . .
O34 W10 O27 72.2(3) . .
O34 W10 O33 84.9(3) . .
O38 W10 O27 86.2(3) . .
O38 W10 O33 87.9(3) . .
O38 W10 O34 158.3(3) . .
O39 W10 O27 83.3(3) . .
O39 W10 O33 155.2(3) . .
O39 W10 O34 90.1(3) . .
O39 W10 O38 87.9(4) . .
O30 W11 O25 172.4(3) . .
O30 W11 O35 100.7(4) . .
O30 W11 O36 102.2(4) . .
O30 W11 O37 103.6(4) . .
O30 W11 O39 97.0(4) . .
O35 W11 O25 71.8(3) . .
O35 W11 O37 153.3(3) . .
O35 W11 O39 84.9(3) . .
O36 W11 O25 79.4(3) . .
O36 W11 O35 93.3(4) . .
O36 W11 O37 92.4(4) . .
O36 W11 O39 160.7(3) . .
O37 W11 O25 83.6(3) . .
O37 W11 O39 81.2(3) . .
O39 W11 O25 81.7(3) . .

loop_
_geom_bond_atom_site_label_1
_geom_bond_atom_site_label_2
_geom_bond_distance
_geom_bond_site_symmetry_2
C1 C2 1.400(18) .
C1 N1 1.313(15) .
C2 C3 1.333(17) .
C3 C4 1.403(19) .
C4 C5 1.482(19) .
C4 C12 1.376(18) .
C5 C6 1.34(2) .
C6 C7 1.44(2) .
C7 C8 1.41(2) .
C7 C11 1.390(18) .
C8 C9 1.36(2) .
C9 C10 1.372(18) .
C10 N2 1.309(16) .
C11 C12 1.417(18) .
C11 N2 1.362(17) .
C12 N1 1.342(15) .
C13 C14 1.394(18) .
C13 N3 1.307(16) .
C14 C15 1.344(19) .
C15 C16 1.398(19) .
C16 C17 1.448(19) .
C16 C24 1.396(17) .
C17 C18 1.31(2) .
C18 C19 1.428(18) .
C19 C20 1.402(19) .
C19 C23 1.382(18) .
C20 C21 1.358(18) .
C21 C22 1.353(19) .
C22 N4 1.312(16) .
C23 C24 1.433(18) .
C23 N4 1.367(15) .
C24 N3 1.343(16) .
C25 C26 1.465(18) .
C25 O43 1.272(15) .
C25 O44 1.252(14) .
C27 C28 1.526(19) .
C27 O45 1.232(15) .
C27 O46 1.267(15) .
C28 K1 3.453(17) .
C29 C30 1.373(19) .
C29 N5 1.301(16) .
C30 C31 1.356(19) .
C31 C32 1.393(19) .
C32 C33 1.414(19) .
C32 C40 1.391(19) .
C33 C34 1.37(2) .
C34 C35 1.41(2) .
C35 C36 1.377(19) .
C35 C39 1.383(17) .
C36 C37 1.33(2) .
C37 C38 1.407(18) .
C38 N6 1.346(17) .
C39 C40 1.425(18) .
C39 N6 1.349(17) .
C40 N5 1.364(16) .
C41 C42 1.33(2) .
C41 N7 1.337(17) .
C42 C43 1.39(2) .
C43 C44 1.36(2) .
C44 C45 1.44(2) .
C44 C52 1.40(2) .
C45 C46 1.39(2) .
C46 C47 1.36(2) .
C47 C48 1.40(2) .
C47 C51 1.42(2) .
C48 C49 1.34(2) .
C49 C50 1.40(2) .
C50 N8 1.342(19) .
C51 C52 1.39(2) .
C51 N8 1.354(18) .
C52 N7 1.373(17) .
C53 C54 1.48(3) .
C53 O48 1.266(19) .
C53 O49 1.289(19) .
C55 C56 1.522(18) .
C55 O50 1.266(15) .
C55 O51 1.239(15) .
C56 K2 3.391(15) 1_545
C57 C58 1.513(17) .
C57 O41 1.269(14) .
C57 O42 1.241(14) .
C57 Tb1 2.861(12) 7_565
As1 O13 1.679(8) .
As1 O25 1.657(8) .
As1 O26 1.669(8) .
As1 O27 1.670(8) .
Cu1 Cu2 2.990(2) .
Cu1 N1 1.998(11) .
Cu1 N2 1.989(10) .
Cu1 O1 2.311(8) .
Cu1 O43 1.928(10) .
Cu1 O45 1.936(9) .
Cu2 N3 1.981(10) .
Cu2 N4 2.004(11) .
Cu2 O44 1.960(9) .
Cu2 O46 1.947(9) .
Cu2 O47 2.207(10) .
Cu3 Cu4 3.021(2) .
Cu3 N5 1.989(12) .
Cu3 N6 1.992(11) .
Cu3 O30 2.250(8) .
Cu3 O48 1.945(11) .
Cu3 O50 1.935(9) .
Cu4 K2 3.958(4) 1_545
Cu4 N7 1.983(11) .
Cu4 N8 2.017(11) .
Cu4 O49 1.951(11) .
Cu4 O51 1.954(9) .
Cu4 O52 2.214(10) .
K1 O6 2.928(11) .
K1 O9 2.879(10) .
K1 O10 3.061(11) .
K1 O20 2.977(10) .
K1 O45 3.030(11) .
K1 W1 3.830(6) .
K1 W2 3.948(7) .
K1 W5 4.018(6) .
K1 W6 3.769(6) .
K1 O2AA 2.74(2) .
K2 O5 3.094(9) .
K2 O11 3.034(9) .
K2 O12 3.044(9) .
K2 O24 2.964(9) .
K2 O42 2.708(10) 7_565
K2 O51 2.851(10) 1_565
K2 O52 2.897(10) 1_565
K2 O53 2.948(12) .
K2 W2 3.937(4) .
K2 W4 3.846(4) .
K2 O1AA 2.975(14) 7_575
O1 W1 1.716(8) .
O2 W2 1.702(8) .
O3 W3 1.721(8) .
O4 W1 1.825(8) .
O4 W3 2.049(8) .
O5 W2 1.901(8) .
O5 W3 1.964(8) .
O6 W1 1.935(8) .
O6 W2 1.910(8) .
O7 W3 1.895(8) .
O7 W8 1.932(8) .
O8 W1 1.878(8) .
O8 W7 1.936(8) .
O9 W1 1.936(8) .
O9 W6 1.881(8) .
O10 W2 1.910(8) .
O10 W5 1.913(8) .
O11 W2 1.900(8) .
O11 W4 1.937(8) .
O12 Tb1 2.334(9) .
O12 W3 1.757(9) .
O13 W1 2.417(8) .
O13 W2 2.331(8) .
O13 W3 2.362(8) .
O14 W4 1.717(8) .
O15 W5 1.688(8) .
O16 W6 1.693(9) .
O17 W7 1.706(8) .
O18 W8 1.732(8) .
O19 W4 2.026(8) .
O19 W5 1.828(8) .
O20 W5 1.950(8) .
O20 W6 1.907(8) .
O21 W6 1.897(8) .
O21 W7 1.917(8) .
O22 W7 1.854(8) .
O22 W8 1.997(8) .
O23 Tb1 2.299(8) .
O23 W8 1.774(8) .
O24 Tb1 2.339(8) .
O24 W4 1.771(8) .
O25 W4 2.319(8) .
O25 W11 2.335(8) .
O26 W7 2.403(8) .
O26 W8 2.372(8) .
O26 W9 2.341(8) .
O27 W5 2.355(8) .
O27 W6 2.391(8) .
O27 W10 2.349(8) .
O28 W9 1.689(8) .
O29 W10 1.698(8) .
O30 W11 1.721(8) .
O31 W8 1.953(8) .
O31 W9 1.885(8) .
O32 W7 1.876(8) .
O32 W9 1.952(9) .
O33 W6 1.904(8) .
O33 W10 1.958(8) .
O34 W5 1.914(8) .
O34 W10 1.948(8) .
O35 W4 1.938(8) .
O35 W11 1.934(8) .
O36 Tb1 2.350(8) .
O36 W11 1.763(8) .
O37 W9 1.884(8) .
O37 W11 1.942(8) .
O38 W9 1.925(8) .
O38 W10 1.901(8) .
O39 W10 1.829(8) .
O39 W11 2.031(8) .
O40 Tb1 2.433(9) .
O41 Tb1 2.403(8) .
O41 Tb1 2.534(8) 7_565
O42 Tb1 2.437(9) 7_565

_cod_database_fobs_code 2021393
